data_1512431
loop_
_publ_author_name
'Xinjiang Caoa'
'Ying Liua'
'Luying Wangb'
'Gang Li'

_publ_section_title
;
 Assembly of five metal-organic frameworks based on
 2-p-methoxyphenyl-1H-imidazole-4,5-dicarboxylate
;
_journal_name_full
;
Inorganica Chimica Acta
;
_journal_page_first 16
_journal_page_last 24
_journal_paper_doi 10.1016/j.ica.2012.05.042
_journal_volume 392
_journal_year 2012
_chemical_formula_sum 'C24 H22 Cl0 Mn N4 O12'
_chemical_formula_weight 613.40
_chemical_name_systematic
; 
 ? 
;
_space_group_IT_number 14
_symmetry_cell_setting monoclinic
_symmetry_space_group_name_Hall '-P 2yn'
_symmetry_space_group_name_H-M 'P 1 21/n 1'
_atom_sites_solution_hydrogens geom
_atom_sites_solution_primary direct
_atom_sites_solution_secondary difmap
_audit_creation_method SHELXL-97
_cell_angle_alpha 90.00
_cell_angle_beta 114.2000(10)
_cell_angle_gamma 90.00
_cell_formula_units_Z 2
_cell_length_a 9.8776(8)
_cell_length_b 12.6175(10)
_cell_length_c 11.1748(9)
_cell_measurement_temperature 296(2)
_cell_volume 1270.33(18)
_computing_structure_refinement 'SHELXL-97 (Sheldrick, 1997)'
_computing_structure_solution 'SHELXS-97 (Sheldrick, 1990)'
_diffrn_ambient_temperature 296(2)
_diffrn_measured_fraction_theta_full 0.996
_diffrn_measured_fraction_theta_max 0.996
_diffrn_radiation_monochromator graphite
_diffrn_radiation_source 'fine-focus sealed tube'
_diffrn_radiation_type MoK\a
_diffrn_radiation_wavelength 0.71073
_diffrn_reflns_av_R_equivalents 0.0341
_diffrn_reflns_av_sigmaI/netI 0.0326
_diffrn_reflns_limit_h_max 12
_diffrn_reflns_limit_h_min -12
_diffrn_reflns_limit_k_max 16
_diffrn_reflns_limit_k_min -16
_diffrn_reflns_limit_l_max 14
_diffrn_reflns_limit_l_min -14
_diffrn_reflns_number 11499
_diffrn_reflns_theta_full 27.56
_diffrn_reflns_theta_max 27.56
_diffrn_reflns_theta_min 2.57
_exptl_absorpt_coefficient_mu 0.595
_exptl_absorpt_correction_T_max 0.8903
_exptl_absorpt_correction_T_min 0.8903
_exptl_absorpt_correction_type multi-scan
_exptl_crystal_density_diffrn 1.604
_exptl_crystal_density_method 'not measured'
_exptl_crystal_F_000 630
_exptl_crystal_size_max 0.20
_exptl_crystal_size_mid 0.20
_exptl_crystal_size_min 0.20
_refine_diff_density_max 0.313
_refine_diff_density_min -0.271
_refine_diff_density_rms 0.051
_refine_ls_extinction_method none
_refine_ls_goodness_of_fit_ref 1.031
_refine_ls_hydrogen_treatment mixed
_refine_ls_matrix_type full
_refine_ls_number_parameters 204
_refine_ls_number_reflns 2920
_refine_ls_number_restraints 3
_refine_ls_restrained_S_all 1.032
_refine_ls_R_factor_all 0.0511
_refine_ls_R_factor_gt 0.0360
_refine_ls_shift/su_max 0.000
_refine_ls_shift/su_mean 0.000
_refine_ls_structure_factor_coef Fsqd
_refine_ls_weighting_details 'calc w=1/[\s^2^(Fo^2^)+(0.0430P)^2^+0.3911P] where P=(Fo^2^+2Fc^2^)/3'
_refine_ls_weighting_scheme calc
_refine_ls_wR_factor_gt 0.0850
_refine_ls_wR_factor_ref 0.0926
_reflns_number_gt 2273
_reflns_number_total 2920
_reflns_threshold_expression >2sigma(I)
_cod_data_source_file ICA-2012-392-16-24-4.cif
_cod_data_source_block a
_cod_original_sg_symbol_H-M P2(1)/n
_cod_database_code 1512431

loop_
_symmetry_equiv_pos_as_xyz
'x, y, z'
'-x+1/2, y+1/2, -z+1/2'
'-x, -y, -z'
'x-1/2, -y-1/2, z-1/2'

loop_
_atom_site_label
_atom_site_type_symbol
_atom_site_fract_x
_atom_site_fract_y
_atom_site_fract_z
_atom_site_U_iso_or_equiv
_atom_site_adp_type
_atom_site_occupancy
_atom_site_symmetry_multiplicity
_atom_site_calc_flag
_atom_site_refinement_flags
Mn1 Mn 1.0000 0.0000 0.5000 0.02627(13) Uani 1 2 d S
O3 O 1.22158(15) 0.04528(11) 0.52171(13) 0.0340(3) Uani 1 1 d .
O4 O 1.41454(16) 0.14897(12) 0.63091(15) 0.0427(4) Uani 1 1 d .
N1 N 1.10243(16) 0.07624(12) 0.70207(14) 0.0267(3) Uani 1 1 d .
N2 N 1.16402(18) 0.19481(13) 0.86106(15) 0.0289(4) Uani 1 1 d .
O1 O 0.89220(16) 0.15388(11) 0.44100(14) 0.0396(4) Uani 1 1 d .
O2 O 0.98294(17) 0.21816(13) 0.30536(17) 0.0481(4) Uani 1 1 d .
C6 C 0.9428(2) 0.08401(15) 0.82657(17) 0.0288(4) Uani 1 1 d .
C2 C 1.2920(2) 0.10613(15) 0.61397(18) 0.0293(4) Uani 1 1 d .
C5 C 1.0673(2) 0.11743(15) 0.79605(17) 0.0265(4) Uani 1 1 d .
C3 C 1.2270(2) 0.12992(14) 0.71007(17) 0.0270(4) Uani 1 1 d .
C4 C 1.2669(2) 0.20397(15) 0.80848(18) 0.0283(4) Uani 1 1 d .
C1 C 0.8873(2) 0.21762(15) 0.35559(19) 0.0324(4) Uani 1 1 d .
C10 C 0.7550(2) -0.04514(18) 0.8080(2) 0.0397(5) Uani 1 1 d .
H10 H 0.7099 -0.1101 0.7770 0.048 Uiso 1 1 calc R
O5 O 0.58515(19) -0.00304(14) 0.90939(19) 0.0597(5) Uani 1 1 d .
C11 C 0.8749(2) -0.01268(16) 0.7829(2) 0.0344(4) Uani 1 1 d .
H11 H 0.9104 -0.0569 0.7357 0.041 Uiso 1 1 calc R
C7 C 0.8892(2) 0.14857(18) 0.8990(2) 0.0430(5) Uani 1 1 d .
H7 H 0.9338 0.2138 0.9298 0.052 Uiso 1 1 calc R
C9 C 0.7031(2) 0.01972(18) 0.8793(2) 0.0394(5) Uani 1 1 d .
C8 C 0.7714(3) 0.1164(2) 0.9250(2) 0.0501(6) Uani 1 1 d .
H8 H 0.7370 0.1599 0.9737 0.060 Uiso 1 1 calc R
C12 C 0.4993(3) -0.0942(2) 0.8517(3) 0.0557(7) Uani 1 1 d .
H12A H 0.4643 -0.0901 0.7580 0.084 Uiso 1 1 calc R
H12B H 0.4162 -0.0979 0.8751 0.084 Uiso 1 1 calc R
H12C H 0.5595 -0.1565 0.8829 0.084 Uiso 1 1 calc R
O6 O 0.6277(2) 0.14669(15) 0.5190(2) 0.0713(6) Uani 1 1 d D
H15 H 1.159(2) 0.2381(18) 0.918(2) 0.044(6) Uiso 1 1 d .
H2W H 0.683(2) 0.0944(15) 0.536(3) 0.071(9) Uiso 1 1 d D
H1W H 0.573(2) 0.134(2) 0.558(3) 0.078(9) Uiso 1 1 d D
H6W H 0.961(4) 0.277(3) 0.230(4) 0.118(13) Uiso 1 1 d .

loop_
_atom_site_aniso_label
_atom_site_aniso_U_11
_atom_site_aniso_U_22
_atom_site_aniso_U_33
_atom_site_aniso_U_23
_atom_site_aniso_U_13
_atom_site_aniso_U_12
Mn1 0.0258(2) 0.0263(2) 0.0274(2) -0.00126(16) 0.01156(16) 0.00065(16)
O3 0.0324(7) 0.0417(8) 0.0336(7) -0.0071(6) 0.0194(6) -0.0044(6)
O4 0.0366(8) 0.0525(9) 0.0518(9) -0.0131(7) 0.0311(7) -0.0148(7)
N1 0.0261(8) 0.0300(8) 0.0267(8) -0.0017(6) 0.0137(6) -0.0025(6)
N2 0.0306(8) 0.0312(9) 0.0288(8) -0.0062(7) 0.0160(7) -0.0040(7)
O1 0.0434(9) 0.0347(8) 0.0442(8) 0.0114(6) 0.0215(7) 0.0119(6)
O2 0.0451(9) 0.0486(10) 0.0632(10) 0.0192(8) 0.0351(8) 0.0208(7)
C6 0.0267(9) 0.0356(10) 0.0267(9) -0.0012(8) 0.0138(8) -0.0020(8)
C2 0.0292(10) 0.0304(10) 0.0325(10) 0.0017(8) 0.0168(8) 0.0006(8)
C5 0.0251(9) 0.0305(10) 0.0259(9) 0.0000(7) 0.0125(7) -0.0002(7)
C3 0.0249(9) 0.0294(10) 0.0299(9) -0.0001(7) 0.0144(8) -0.0017(7)
C4 0.0282(10) 0.0299(10) 0.0303(10) -0.0019(7) 0.0157(8) -0.0020(8)
C1 0.0325(10) 0.0294(10) 0.0368(11) 0.0005(8) 0.0155(9) 0.0046(8)
C10 0.0421(12) 0.0398(12) 0.0442(12) -0.0079(9) 0.0248(10) -0.0122(10)
O5 0.0522(10) 0.0763(13) 0.0722(12) -0.0278(9) 0.0474(10) -0.0295(9)
C11 0.0381(11) 0.0354(11) 0.0379(11) -0.0061(8) 0.0237(9) -0.0038(9)
C7 0.0428(13) 0.0447(13) 0.0519(13) -0.0207(10) 0.0300(11) -0.0145(10)
C9 0.0346(11) 0.0519(13) 0.0395(12) -0.0074(9) 0.0232(9) -0.0120(9)
C8 0.0467(13) 0.0587(15) 0.0621(15) -0.0254(12) 0.0397(12) -0.0125(11)
C12 0.0478(14) 0.0660(17) 0.0634(16) -0.0084(13) 0.0332(12) -0.0238(13)
O6 0.0879(15) 0.0637(12) 0.1002(15) 0.0456(11) 0.0770(14) 0.0397(11)

loop_
_atom_type_symbol
_atom_type_description
_atom_type_scat_dispersion_real
_atom_type_scat_dispersion_imag
_atom_type_scat_source
C C 0.0033 0.0016 'International Tables Vol C Tables 4.2.6.8 and 6.1.1.4'
H H 0.0000 0.0000 'International Tables Vol C Tables 4.2.6.8 and 6.1.1.4'
N N 0.0061 0.0033 'International Tables Vol C Tables 4.2.6.8 and 6.1.1.4'
O O 0.0106 0.0060 'International Tables Vol C Tables 4.2.6.8 and 6.1.1.4'
Cl Cl 0.1484 0.1585 'International Tables Vol C Tables 4.2.6.8 and 6.1.1.4'
Mn Mn 0.3368 0.7283 'International Tables Vol C Tables 4.2.6.8 and 6.1.1.4'

loop_
_geom_angle_atom_site_label_1
_geom_angle_atom_site_label_2
_geom_angle_atom_site_label_3
_geom_angle
_geom_angle_site_symmetry_1
_geom_angle_site_symmetry_3
O3 Mn1 O3 180.0 3_756 .
O3 Mn1 O1 98.27(6) 3_756 3_756
O3 Mn1 O1 81.73(6) . 3_756
O3 Mn1 O1 81.73(6) 3_756 .
O3 Mn1 O1 98.27(6) . .
O1 Mn1 O1 180.0 3_756 .
O3 Mn1 N1 103.84(5) 3_756 .
O3 Mn1 N1 76.16(5) . .
O1 Mn1 N1 96.48(5) 3_756 .
O1 Mn1 N1 83.52(5) . .
O3 Mn1 N1 76.16(5) 3_756 3_756
O3 Mn1 N1 103.84(5) . 3_756
O1 Mn1 N1 83.52(5) 3_756 3_756
O1 Mn1 N1 96.48(5) . 3_756
N1 Mn1 N1 180.0 . 3_756
C2 O3 Mn1 116.71(11) . .
C5 N1 C3 105.68(15) . .
C5 N1 Mn1 142.20(12) . .
C3 N1 Mn1 107.15(11) . .
C5 N2 C4 108.36(15) . .
C5 N2 H15 127.9(15) . .
C4 N2 H15 123.3(15) . .
C1 O1 Mn1 132.32(13) . .
C1 O2 H6W 113.4(18) . .
C11 C6 C7 118.41(17) . .
C11 C6 C5 120.25(17) . .
C7 C6 C5 121.34(17) . .
O3 C2 O4 124.24(17) . .
O3 C2 C3 117.47(16) . .
O4 C2 C3 118.29(17) . .
N1 C5 N2 110.45(15) . .
N1 C5 C6 125.62(16) . .
N2 C5 C6 123.93(16) . .
C4 C3 N1 110.06(15) . .
C4 C3 C2 130.35(17) . .
N1 C3 C2 119.51(16) . .
N2 C4 C3 105.44(16) . .
N2 C4 C1 122.45(16) . 4_666
C3 C4 C1 132.09(17) . 4_666
O1 C1 O2 122.69(18) . .
O1 C1 C4 119.05(17) . 4_565
O2 C1 C4 118.26(17) . 4_565
C9 C10 C11 119.5(2) . .
C9 C10 H10 120.2 . .
C11 C10 H10 120.2 . .
C9 O5 C12 117.96(18) . .
C6 C11 C10 121.41(18) . .
C6 C11 H11 119.3 . .
C10 C11 H11 119.3 . .
C8 C7 C6 120.43(19) . .
C8 C7 H7 119.8 . .
C6 C7 H7 119.8 . .
O5 C9 C10 124.95(19) . .
O5 C9 C8 115.39(19) . .
C10 C9 C8 119.66(19) . .
C7 C8 C9 120.59(19) . .
C7 C8 H8 119.7 . .
C9 C8 H8 119.7 . .
O5 C12 H12A 109.5 . .
O5 C12 H12B 109.5 . .
H12A C12 H12B 109.5 . .
O5 C12 H12C 109.5 . .
H12A C12 H12C 109.5 . .
H12B C12 H12C 109.5 . .
H2W O6 H1W 104.3(15) . .

loop_
_geom_bond_atom_site_label_1
_geom_bond_atom_site_label_2
_geom_bond_distance
_geom_bond_site_symmetry_2
Mn1 O3 2.1772(13) 3_756
Mn1 O3 2.1772(13) .
Mn1 O1 2.1823(13) 3_756
Mn1 O1 2.1823(13) .
Mn1 N1 2.2749(15) .
Mn1 N1 2.2749(15) 3_756
O3 C2 1.244(2) .
O4 C2 1.267(2) .
N1 C5 1.338(2) .
N1 C3 1.375(2) .
N2 C5 1.351(2) .
N2 C4 1.371(2) .
N2 H15 0.86(2) .
O1 C1 1.234(2) .
O2 C1 1.282(2) .
O2 H6W 1.07(4) .
C6 C11 1.381(3) .
C6 C7 1.396(3) .
C6 C5 1.467(2) .
C2 C3 1.491(2) .
C3 C4 1.372(3) .
C4 C1 1.469(3) 4_666
C1 C4 1.469(3) 4_565
C10 C9 1.380(3) .
C10 C11 1.385(3) .
C10 H10 0.9300 .
O5 C9 1.369(2) .
O5 C12 1.418(3) .
C11 H11 0.9300 .
C7 C8 1.372(3) .
C7 H7 0.9300 .
C9 C8 1.387(3) .
C8 H8 0.9300 .
C12 H12A 0.9600 .
C12 H12B 0.9600 .
C12 H12C 0.9600 .
O6 H2W 0.829(9) .
O6 H1W 0.835(10) .

loop_
_geom_hbond_atom_site_label_D
_geom_hbond_atom_site_label_H
_geom_hbond_atom_site_label_A
_geom_hbond_distance_DH
_geom_hbond_distance_HA
_geom_hbond_distance_DA
_geom_hbond_angle_DHA
_geom_hbond_site_symmetry_A
N2 H15 O6 0.86(2) 1.94(2) 2.786(2) 169(2) 4_666
O6 H2W O3 0.829(9) 2.212(15) 2.974(2) 153(3) 3_756
O6 H1W O4 0.835(10) 2.049(10) 2.856(2) 163(2) 1_455
O2 H6W O4 1.07(4) 1.38(4) 2.447(2) 173(3) 4_565

loop_
_geom_torsion_atom_site_label_1
_geom_torsion_atom_site_label_2
_geom_torsion_atom_site_label_3
_geom_torsion_atom_site_label_4
_geom_torsion
_geom_torsion_site_symmetry_1
_geom_torsion_site_symmetry_4
O3 Mn1 O3 C2 33(100) 3_756 .
O1 Mn1 O3 C2 -111.60(14) 3_756 .
O1 Mn1 O3 C2 68.40(14) . .
N1 Mn1 O3 C2 -12.77(13) . .
N1 Mn1 O3 C2 167.23(13) 3_756 .
O3 Mn1 N1 C5 -16.2(2) 3_756 .
O3 Mn1 N1 C5 163.8(2) . .
O1 Mn1 N1 C5 -116.4(2) 3_756 .
O1 Mn1 N1 C5 63.6(2) . .
N1 Mn1 N1 C5 104(100) 3_756 .
O3 Mn1 N1 C3 -165.41(11) 3_756 .
O3 Mn1 N1 C3 14.59(11) . .
O1 Mn1 N1 C3 94.39(12) 3_756 .
O1 Mn1 N1 C3 -85.61(12) . .
N1 Mn1 N1 C3 -46(100) 3_756 .
O3 Mn1 O1 C1 -129.23(19) 3_756 .
O3 Mn1 O1 C1 50.77(19) . .
O1 Mn1 O1 C1 -7(100) 3_756 .
N1 Mn1 O1 C1 125.71(19) . .
N1 Mn1 O1 C1 -54.29(19) 3_756 .
Mn1 O3 C2 O4 -171.76(15) . .
Mn1 O3 C2 C3 8.1(2) . .
C3 N1 C5 N2 0.5(2) . .
Mn1 N1 C5 N2 -149.00(16) . .
C3 N1 C5 C6 -179.07(17) . .
Mn1 N1 C5 C6 31.4(3) . .
C4 N2 C5 N1 -0.5(2) . .
C4 N2 C5 C6 179.04(17) . .
C11 C6 C5 N1 17.7(3) . .
C7 C6 C5 N1 -161.90(19) . .
C11 C6 C5 N2 -161.86(19) . .
C7 C6 C5 N2 18.6(3) . .
C5 N1 C3 C4 -0.3(2) . .
Mn1 N1 C3 C4 160.72(12) . .
C5 N1 C3 C2 -177.40(16) . .
Mn1 N1 C3 C2 -16.4(2) . .
O3 C2 C3 C4 -169.56(19) . .
O4 C2 C3 C4 10.3(3) . .
O3 C2 C3 N1 6.9(3) . .
O4 C2 C3 N1 -173.28(17) . .
C5 N2 C4 C3 0.3(2) . .
C5 N2 C4 C1 179.06(17) . 4_666
N1 C3 C4 N2 0.0(2) . .
C2 C3 C4 N2 176.67(18) . .
N1 C3 C4 C1 -178.58(19) . 4_666
C2 C3 C4 C1 -1.9(4) . 4_666
Mn1 O1 C1 O2 -20.6(3) . .
Mn1 O1 C1 C4 159.08(13) . 4_565
C7 C6 C11 C10 1.0(3) . .
C5 C6 C11 C10 -178.60(19) . .
C9 C10 C11 C6 -0.8(3) . .
C11 C6 C7 C8 -0.4(3) . .
C5 C6 C7 C8 179.1(2) . .
C12 O5 C9 C10 -7.2(4) . .
C12 O5 C9 C8 172.2(2) . .
C11 C10 C9 O5 179.4(2) . .
C11 C10 C9 C8 0.0(3) . .
C6 C7 C8 C9 -0.3(4) . .
O5 C9 C8 C7 -178.9(2) . .
C10 C9 C8 C7 0.5(4) . .
